data_2311185
loop_
_publ_author_name
'Mehta, Goverdhan'
'Sen, Saikat'
'Kumar, C. S. Ananda'

_publ_section_title
;
 (2R*,4R*,7S*,10R*,12R*)-3,11,13,15-Tetra-oxa-penta-cyclo-[5.5.3.0(1,7).0(2,4).0(10,12)]penta-deca-5,8-dien-14-one.
;
_journal_coeditor_code IS5298
_journal_issue 'Pt 10'
_journal_name_full 'Acta crystallographica. Section E, Structure reports online'
_journal_page_first o1504
_journal_page_last 5
_journal_paper_doi 10.1107/S1600536813023817
_journal_volume 69
_journal_year 2013
_chemical_formula_iupac 'C11 H8 O5'
_chemical_formula_moiety 'C11 H8 O5'
_chemical_formula_structural 'C11 H8 O5'
_chemical_formula_sum 'C11 H8 O5'
_chemical_formula_weight 220.17
_chemical_name_systematic
(2<i>R</i>*,4<i>R</i>*,7<i>S</i>*,10<i>R</i>*,12<i>R</i>*)-3,11,13,15-Tetraoxapentacyclo[5.5.3.0^1,7^.0^2,4^.0^10,12^]pentadeca-5,8-dien-14-one
_space_group_IT_number 14
_space_group_name_Hall '-P 2ybc'
_space_group_name_H-M_alt 'P 1 21/c 1'
_symmetry_cell_setting monoclinic
_symmetry_space_group_name_Hall '-P 2ybc'
_symmetry_space_group_name_H-M 'P 1 21/c 1'
_atom_sites_solution_hydrogens geom
_atom_sites_solution_primary direct
_atom_sites_solution_secondary difmap
_cell_angle_alpha 90
_cell_angle_beta 93.301(6)
_cell_angle_gamma 90
_cell_formula_units_Z 4
_cell_length_a 7.170(3)
_cell_length_b 7.809(3)
_cell_length_c 16.357(6)
_cell_measurement_reflns_used 2221
_cell_measurement_temperature 291(2)
_cell_measurement_theta_max 25.16
_cell_measurement_theta_min 2.89
_cell_volume 914.3(6)
_computing_cell_refinement 'SAINT (Bruker, 1998)'
_computing_data_collection 'SMART (Bruker, 1998)'
_computing_data_reduction 'SAINT (Bruker, 1998)'
_computing_molecular_graphics 'PLATON (Spek, 2009) and CAMERON (Watkin <i>et al.</i>, 1993)'
_computing_publication_material 'PLATON (Spek, 2009)'
_computing_structure_refinement 'SHELXL97 (Sheldrick, 2008)'
_computing_structure_solution 'SIR92 (Altomare <i>et al.</i>, 1994)'
_diffrn_ambient_temperature 291(2)
_diffrn_measured_fraction_theta_full 0.999
_diffrn_measured_fraction_theta_max 0.999
_diffrn_measurement_device_type 'Bruker SMART APEX CCD area-detector'
_diffrn_measurement_method '\f and \w scans'
_diffrn_radiation_monochromator graphite
_diffrn_radiation_source 'fine-focus sealed tube'
_diffrn_radiation_type MoKa
_diffrn_radiation_wavelength 0.71073
_diffrn_reflns_av_R_equivalents 0.0400
_diffrn_reflns_av_sigmaI/netI 0.0370
_diffrn_reflns_limit_h_max 8
_diffrn_reflns_limit_h_min -8
_diffrn_reflns_limit_k_max 9
_diffrn_reflns_limit_k_min -9
_diffrn_reflns_limit_l_max 19
_diffrn_reflns_limit_l_min -19
_diffrn_reflns_number 6504
_diffrn_reflns_reduction_process
;
;
_diffrn_reflns_theta_full 25.00
_diffrn_reflns_theta_max 25.44
_diffrn_reflns_theta_min 2.49
_exptl_absorpt_coefficient_mu 0.129
_exptl_absorpt_correction_T_max 0.9835
_exptl_absorpt_correction_T_min 0.9710
_exptl_absorpt_correction_type multi-scan
_exptl_absorpt_process_details '(SADABS; Sheldrick, 2003)'
_exptl_crystal_colour colorless
_exptl_crystal_density_diffrn 1.599
_exptl_crystal_density_method 'Not Measured'
_exptl_crystal_description block
_exptl_crystal_F_000 456
_exptl_crystal_size_max 0.23
_exptl_crystal_size_mid 0.17
_exptl_crystal_size_min 0.13
_refine_diff_density_max 0.334
_refine_diff_density_min -0.219
_refine_ls_extinction_method none
_refine_ls_goodness_of_fit_ref 1.175
_refine_ls_hydrogen_treatment constr
_refine_ls_matrix_type full
_refine_ls_number_parameters 145
_refine_ls_number_reflns 1691
_refine_ls_number_restraints 0
_refine_ls_restrained_S_all 1.175
_refine_ls_R_factor_all 0.0927
_refine_ls_R_factor_gt 0.0717
_refine_ls_shift/su_max 0.000
_refine_ls_shift/su_mean 0.000
_refine_ls_structure_factor_coef Fsqd
_refine_ls_weighting_details 'calc w=1/[\s^2^(Fo^2^)+(0.0604P)^2^+0.6586P] where P=(Fo^2^+2Fc^2^)/3'
_refine_ls_weighting_scheme calc
_refine_ls_wR_factor_gt 0.1522
_refine_ls_wR_factor_ref 0.1616
_reflns_number_gt 1319
_reflns_number_total 1691
_reflns_threshold_expression I>2\s(I)
_cod_data_source_file is5298sup1.cif
_cod_data_source_block I
_cod_original_sg_symbol_H-M 'P 21/c'
_cod_database_code 2311185

loop_
_symmetry_equiv_pos_site_id
_symmetry_equiv_pos_as_xyz
1 x,y,z
2 -x,1/2+y,1/2-z
3 -x,-y,-z
4 x,1/2-y,1/2+z

loop_
_atom_site_type_symbol
_atom_site_label
_atom_site_fract_x
_atom_site_fract_y
_atom_site_fract_z
_atom_site_U_iso_or_equiv
_atom_site_adp_type
_atom_site_calc_flag
_atom_site_refinement_flags
_atom_site_occupancy
_atom_site_symmetry_multiplicity
O O1 0.5301(3) 0.1663(3) 0.36989(14) 0.0500(7) Uani d . 1 1
O O2 0.7967(3) 0.5656(3) 0.37864(14) 0.0514(7) Uani d . 1 1
O O3 0.7693(3) 0.0174(3) 0.42208(14) 0.0432(6) Uani d . 1 1
O O4 0.7672(4) 0.0902(3) 0.23628(15) 0.0688(8) Uani d . 1 1
O O5 0.4863(4) -0.1009(3) 0.41171(16) 0.0638(8) Uani d . 1 1
C C1 0.6909(4) 0.2708(4) 0.35416(19) 0.0373(8) Uani d . 1 1
C C2 0.6407(5) 0.4528(4) 0.3733(2) 0.0447(8) Uani d . 1 1
C C3 0.6966(5) 0.5281(4) 0.4515(2) 0.0468(9) Uani d . 1 1
C C4 0.7949(5) 0.4205(4) 0.5129(2) 0.0445(8) Uani d . 1 1
C C5 0.8586(4) 0.2693(4) 0.49495(19) 0.0400(8) Uani d . 1 1
C C6 0.8441(4) 0.1914(4) 0.41165(18) 0.0340(7) Uani d . 1 1
C C7 1.0317(5) 0.1766(4) 0.3782(2) 0.0430(8) Uani d . 1 1
C C8 1.0625(5) 0.1947(5) 0.3007(2) 0.0538(10) Uani d . 1 1
C C9 0.9122(6) 0.2221(5) 0.2393(2) 0.0593(11) Uani d . 1 1
C C10 0.7260(5) 0.2568(4) 0.2652(2) 0.0511(9) Uani d . 1 1
C C11 0.5881(5) 0.0159(4) 0.4026(2) 0.0442(8) Uani d . 1 1
H H10 0.6466 0.3279 0.2281 0.061 Uiso calc R 1 1
H H2 0.5258 0.4974 0.3458 0.054 Uiso calc R 1 1
H H3 0.6167 0.6189 0.4716 0.056 Uiso calc R 1 1
H H4 0.8127 0.4607 0.5663 0.053 Uiso calc R 1 1
H H5 0.9171 0.2057 0.5371 0.048 Uiso calc R 1 1
H H7 1.1331 0.1531 0.4145 0.052 Uiso calc R 1 1
H H8 1.1847 0.1899 0.2846 0.065 Uiso calc R 1 1
H H9 0.9455 0.2714 0.1870 0.071 Uiso calc R 1 1

loop_
_atom_site_aniso_label
_atom_site_aniso_U_11
_atom_site_aniso_U_22
_atom_site_aniso_U_33
_atom_site_aniso_U_12
_atom_site_aniso_U_13
_atom_site_aniso_U_23
O1 0.0374(13) 0.0479(14) 0.0635(15) -0.0075(11) -0.0084(11) 0.0113(12)
O2 0.0623(17) 0.0365(13) 0.0565(15) -0.0047(11) 0.0147(12) 0.0086(11)
O3 0.0452(14) 0.0288(12) 0.0544(14) -0.0040(10) -0.0083(10) 0.0050(10)
O4 0.090(2) 0.0617(17) 0.0536(16) -0.0063(16) -0.0078(14) -0.0158(13)
O5 0.0650(18) 0.0488(15) 0.0770(19) -0.0260(14) -0.0016(14) 0.0047(13)
C1 0.0344(18) 0.0367(18) 0.0401(18) -0.0036(14) -0.0049(13) 0.0074(14)
C2 0.0398(19) 0.0388(19) 0.056(2) 0.0083(15) 0.0026(15) 0.0143(16)
C3 0.050(2) 0.0364(18) 0.056(2) 0.0000(15) 0.0219(17) -0.0005(16)
C4 0.055(2) 0.0409(19) 0.0387(18) -0.0115(16) 0.0104(15) -0.0048(15)
C5 0.0436(19) 0.0398(19) 0.0358(17) -0.0093(15) -0.0051(14) 0.0055(14)
C6 0.0356(17) 0.0268(15) 0.0388(17) -0.0038(13) -0.0050(13) 0.0055(13)
C7 0.0393(19) 0.0357(18) 0.053(2) 0.0008(15) -0.0044(15) -0.0055(15)
C8 0.051(2) 0.050(2) 0.061(3) -0.0007(18) 0.0114(19) -0.0129(18)
C9 0.083(3) 0.056(2) 0.039(2) -0.006(2) 0.014(2) -0.0057(17)
C10 0.071(3) 0.042(2) 0.0390(19) -0.0004(18) -0.0117(17) 0.0021(16)
C11 0.051(2) 0.0364(19) 0.045(2) -0.0097(17) -0.0016(16) 0.0011(15)
O1 0.0374(13) 0.0479(14) 0.0635(15) -0.0075(11) -0.0084(11) 0.0113(12)
O2 0.0623(17) 0.0365(13) 0.0565(15) -0.0047(11) 0.0147(12) 0.0086(11)
O3 0.0452(14) 0.0288(12) 0.0544(14) -0.0040(10) -0.0083(10) 0.0050(10)
O4 0.090(2) 0.0617(17) 0.0536(16) -0.0063(16) -0.0078(14) -0.0158(13)
O5 0.0650(18) 0.0488(15) 0.0770(19) -0.0260(14) -0.0016(14) 0.0047(13)

loop_
_atom_type_symbol
_atom_type_description
_atom_type_scat_dispersion_real
_atom_type_scat_dispersion_imag
_atom_type_scat_source
C C 0.0033 0.0016 ' International Tables Vol C Tables 4.2.6.8 and 6.1.1.4'
H H 0.0000 0.0000 ' International Tables Vol C Tables 4.2.6.8 and 6.1.1.4'
O O 0.0106 0.0060 ' International Tables Vol C Tables 4.2.6.8 and 6.1.1.4'

loop_
_geom_angle_atom_site_label_1
_geom_angle_atom_site_label_2
_geom_angle_atom_site_label_3
_geom_angle
O1 C1 C10 108.2(3)
O1 C1 C2 107.1(3)
O1 C1 C6 102.3(2)
O2 C2 C1 113.7(3)
O2 C2 C3 61.1(2)
O2 C2 H2 116.4
O2 C3 C4 116.0(3)
O2 C3 H3 117.0
O3 C11 O1 111.4(3)
O3 C6 C1 101.0(2)
O3 C6 C5 106.1(2)
O3 C6 C7 108.3(2)
O4 C10 C1 116.1(3)
O4 C10 C9 61.3(2)
O4 C10 H10 115.9
O4 C9 H9 117.1
O5 C11 O1 122.9(3)
O5 C11 O3 125.6(3)
C1 C10 H10 115.9
C1 C2 H2 116.4
C2 C1 C6 115.2(3)
C2 C3 C4 118.3(3)
C2 C3 H3 117.0
C2 C3 O2 58.8(2)
C2 O2 C3 60.2(2)
C3 C2 C1 120.8(3)
C3 C2 H2 116.4
C3 C4 H4 119.1
C4 C3 H3 117.0
C4 C5 C6 124.7(3)
C4 C5 H5 117.7
C5 C4 C3 121.8(3)
C5 C4 H4 119.1
C5 C6 C1 113.9(3)
C6 C5 H5 117.7
C6 C7 H7 118.1
C7 C6 C1 115.9(3)
C7 C6 C5 110.6(3)
C7 C8 C9 122.0(4)
C7 C8 H8 119.0
C8 C7 C6 123.8(3)
C8 C7 H7 118.1
C8 C9 C10 119.1(3)
C8 C9 H9 117.1
C8 C9 O4 114.8(3)
C9 C10 C1 120.5(3)
C9 C10 H10 115.9
C9 C8 H8 119.0
C10 C1 C2 109.1(3)
C10 C1 C6 114.3(3)
C10 C9 H9 117.1
C10 C9 O4 58.4(2)
C10 O4 C9 60.3(2)
C11 O1 C1 109.4(2)
C11 O3 C6 109.9(2)

loop_
_geom_bond_atom_site_label_1
_geom_bond_atom_site_label_2
_geom_bond_distance
O1 C1 1.448(4)
O1 C11 1.346(4)
O2 C2 1.422(4)
O2 C3 1.456(4)
O3 C11 1.320(4)
O3 C6 1.474(3)
O4 C10 1.421(4)
O4 C9 1.462(5)
O5 C11 1.183(4)
C1 C10 1.495(5)
C2 C1 1.504(4)
C2 C3 1.443(5)
C2 H2 0.9800
C3 H3 0.9800
C4 C3 1.460(5)
C4 H4 0.9300
C5 C4 1.305(5)
C5 C6 1.490(4)
C5 H5 0.9300
C6 C1 1.535(4)
C6 C7 1.486(4)
C7 C8 1.307(5)
C7 H7 0.9300
C8 C9 1.446(6)
C8 H8 0.9300
C9 H9 0.9800
C10 C9 1.449(5)
C10 H10 0.9800

loop_
_geom_hbond_atom_site_label_D
_geom_hbond_atom_site_label_H
_geom_hbond_atom_site_label_A
_geom_hbond_site_symmetry_A
_geom_hbond_distance_DH
_geom_hbond_distance_HA
_geom_hbond_distance_DA
_geom_hbond_angle_DHA
_geom_hbond_publ_flag
C2 H2 O4 2_655 0.98 2.53 3.509(5) 174 yes
C3 H3 O5 1_565 0.98 2.55 3.313(4) 134 yes
C10 H10 O5 2_655 0.98 2.49 3.379(4) 151 yes

loop_
_geom_torsion_atom_site_label_1
_geom_torsion_atom_site_label_2
_geom_torsion_atom_site_label_3
_geom_torsion_atom_site_label_4
_geom_torsion
O1 C1 C10 C9 -131.7(3)
O1 C1 C10 O4 -61.1(4)
O2 C2 C1 C10 -76.4(3)
O2 C2 C1 C6 53.7(4)
O2 C2 C1 O1 166.7(2)
O2 C2 C3 C4 -104.8(3)
O3 C6 C1 C10 -93.2(3)
O3 C6 C1 C2 139.2(3)
O3 C6 C1 O1 23.5(3)
O3 C6 C7 C8 98.8(4)
O4 C10 C9 C8 -102.8(4)
C1 C10 C9 C8 2.3(5)
C1 C10 C9 O4 105.0(3)
C1 C2 C3 C4 -3.0(5)
C1 C2 C3 O2 101.8(3)
C1 C6 C7 C8 -13.8(4)
C1 O1 C11 O3 9.5(4)
C1 O1 C11 O5 -170.2(3)
C2 C1 C10 C9 112.2(4)
C2 C1 C10 O4 -177.3(3)
C2 O2 C3 C4 108.7(3)
C3 C2 C1 C10 -145.7(3)
C3 C2 C1 C6 -15.6(4)
C3 C2 C1 O1 97.4(3)
C3 O2 C2 C1 -113.4(3)
C4 C5 C6 C1 -20.5(4)
C4 C5 C6 C7 112.0(4)
C4 C5 C6 O3 -130.7(3)
C5 C4 C3 C2 11.0(5)
C5 C4 C3 O2 -55.9(4)
C5 C6 C1 C10 153.6(3)
C5 C6 C1 C2 26.0(4)
C5 C6 C1 O1 -89.7(3)
C5 C6 C7 C8 -145.4(3)
C6 C1 C10 C9 -18.4(4)
C6 C1 C10 O4 52.1(4)
C6 C5 C4 C3 1.6(5)
C6 C7 C8 C9 -3.4(5)
C6 O3 C11 O1 7.5(4)
C6 O3 C11 O5 -172.8(3)
C7 C6 C1 C10 23.6(4)
C7 C6 C1 C2 -104.0(3)
C7 C6 C1 O1 140.3(3)
C7 C8 C9 C10 9.7(5)
C7 C8 C9 O4 -56.5(5)
C9 O4 C10 C1 -112.1(4)
C10 O4 C9 C8 110.2(3)
C11 O1 C1 C10 99.9(3)
C11 O1 C1 C2 -142.6(3)
C11 O1 C1 C6 -21.1(3)
C11 O3 C6 C1 -19.8(3)
C11 O3 C6 C5 99.3(3)
C11 O3 C6 C7 -142.0(3)
